data_4065826
loop_
_publ_author_name
'Fuller, Anna-Marie'
'Hughes, David L.'
'Lancaster, Simon J.'
'White, Callum M.'

_publ_section_title
;
 Synthesis and Structure of the Dimethyl Sulfide Adducts of Mono- and
 Bis(pentafluorophenyl)borane
;
_journal_issue 9
_journal_name_full Organometallics
_journal_page_first 2194
_journal_paper_doi 10.1021/om100152v
_journal_volume 29
_journal_year 2010
_chemical_formula_moiety 'C8 H8 B F5 S'
_chemical_formula_structural (C6F5)H2BS(CH3)2
_chemical_formula_sum 'C8 H8 B F5 S'
_chemical_formula_weight 242.01
_chemical_name_common (C6F5)H2BS(CH3)2
_space_group_IT_number 14
_symmetry_cell_setting monoclinic
_symmetry_space_group_name_Hall '-P 2yn'
_symmetry_space_group_name_H-M 'P 1 21/n 1'
_atom_sites_solution_hydrogens geom
_atom_sites_solution_primary direct
_atom_sites_solution_secondary difmap
_audit_creation_method 'SHELXL-97 and CrysAlis RED'
_cell_angle_alpha 90.00
_cell_angle_beta 99.859(5)
_cell_angle_gamma 90.00
_cell_formula_units_Z 4
_cell_length_a 12.1602(6)
_cell_length_b 6.0157(3)
_cell_length_c 13.4785(7)
_cell_measurement_temperature 140(1)
_cell_volume 971.42(9)
_computing_cell_refinement
;
 CrysAlis RED, Oxford Diffraction Ltd., Version 1.171.29.9 
;
_computing_data_collection
;
 CrysAlis CCD, Oxford Diffraction Ltd., Version 1.171.29.9 
;
_computing_data_reduction
;
 CrysAlis RED, Oxford Diffraction Ltd., Version 1.171.29.9 
;
_computing_molecular_graphics 'ORTEP (Johnson, 1971)'
_computing_publication_material 'SHELXL-97 (Sheldrick, 1997b)'
_computing_structure_refinement 'SHELXL-97 (Sheldrick, 1997b)'
_computing_structure_solution 'SHELXS-97 (Sheldrick, 1997a)'
_diffrn_ambient_temperature 140(1)
_diffrn_detector_area_resol_mean 16.0050
_diffrn_measured_fraction_theta_full 0.999
_diffrn_measured_fraction_theta_max 0.999
_diffrn_measurement_device_type 'Oxford Diffraction Xcalibur 3/CCD'
_diffrn_measurement_method 'Thin slice \f and \w scans'
_diffrn_radiation_monochromator graphite
_diffrn_radiation_source 'Enhance (Mo) X-ray Source'
_diffrn_radiation_type Mo-K\a
_diffrn_radiation_wavelength 0.71073
_diffrn_reflns_av_R_equivalents 0.0414
_diffrn_reflns_av_sigmaI/netI 0.0272
_diffrn_reflns_limit_h_max 17
_diffrn_reflns_limit_h_min -17
_diffrn_reflns_limit_k_max 8
_diffrn_reflns_limit_k_min -8
_diffrn_reflns_limit_l_max 18
_diffrn_reflns_limit_l_min -18
_diffrn_reflns_number 18598
_diffrn_reflns_theta_full 30.00
_diffrn_reflns_theta_max 30.00
_diffrn_reflns_theta_min 3.72
_exptl_absorpt_coefficient_mu 0.368
_exptl_absorpt_correction_T_max 0.9469
_exptl_absorpt_correction_T_min 0.9040
_exptl_absorpt_correction_type multi-scan
_exptl_crystal_colour colourless
_exptl_crystal_density_diffrn 1.655
_exptl_crystal_density_method 'not measured'
_exptl_crystal_description blocks
_exptl_crystal_F_000 488
_exptl_crystal_size_max 0.28
_exptl_crystal_size_mid 0.16
_exptl_crystal_size_min 0.15
_refine_diff_density_max 0.377
_refine_diff_density_min -0.237
_refine_diff_density_rms 0.047
_refine_ls_extinction_method none
_refine_ls_goodness_of_fit_ref 1.032
_refine_ls_hydrogen_treatment refall
_refine_ls_matrix_type full
_refine_ls_number_parameters 168
_refine_ls_number_reflns 2828
_refine_ls_number_restraints 0
_refine_ls_restrained_S_all 1.032
_refine_ls_R_factor_all 0.0380
_refine_ls_R_factor_gt 0.0271
_refine_ls_shift/su_max 0.001
_refine_ls_shift/su_mean 0.000
_refine_ls_structure_factor_coef Fsqd
_refine_ls_weighting_details 'calc w=1/[\s^2^(Fo^2^)+(0.0436P)^2^+0.0000P] where P=(Fo^2^+2Fc^2^)/3'
_refine_ls_weighting_scheme calc
_refine_ls_wR_factor_gt 0.0704
_refine_ls_wR_factor_ref 0.0724
_reflns_number_gt 2313
_reflns_number_total 2828
_reflns_threshold_expression I>2sigma(I)
_cod_data_source_file om100152v_si_001.cif
_cod_data_source_block 2
_cod_depositor_comments
;
The following automatic conversions were performed:

'_symmetry_cell_setting' value 'Monoclinic' changed to 'monoclinic'
according to /home/saulius/struct/CIF-dictionaries/cif_core.dic
dictionary named 'cif_core.dic' version 2.4.1 from 2010-06-29.

Automatic conversion script
Id: cif_fix_values 1715 2011-07-08 13:25:40Z adriana 
;
_cod_original_cell_volume 971.42(8)
_cod_original_sg_symbol_H-M P2(1)/n
_cod_database_code 4065826

loop_
_symmetry_equiv_pos_as_xyz
'x, y, z'
'-x+1/2, y+1/2, -z+1/2'
'-x, -y, -z'
'x-1/2, -y-1/2, z-1/2'

loop_
_atom_site_label
_atom_site_type_symbol
_atom_site_fract_x
_atom_site_fract_y
_atom_site_fract_z
_atom_site_U_iso_or_equiv
_atom_site_adp_type
_atom_site_occupancy
_atom_site_symmetry_multiplicity
_atom_site_calc_flag
B1 B 0.59346(11) 0.6203(2) 0.27469(10) 0.0193(2) Uani 1 1 d
S2 S 0.55651(2) 0.53131(5) 0.13319(2) 0.01783(8) Uani 1 1 d
C21 C 0.68492(11) 0.5846(2) 0.08914(10) 0.0253(3) Uani 1 1 d
C22 C 0.55832(12) 0.2343(2) 0.13627(11) 0.0262(3) Uani 1 1 d
F2 F 0.39594(6) 0.90112(11) 0.26549(6) 0.02472(16) Uani 1 1 d
F3 F 0.21618(6) 0.81156(12) 0.34836(6) 0.02759(17) Uani 1 1 d
F4 F 0.20551(6) 0.42975(13) 0.45356(6) 0.02972(18) Uani 1 1 d
F5 F 0.37811(7) 0.13662(12) 0.47382(6) 0.02976(18) Uani 1 1 d
F6 F 0.55838(6) 0.22283(11) 0.39119(6) 0.02707(17) Uani 1 1 d
C1 C 0.48589(9) 0.56626(17) 0.32476(8) 0.0160(2) Uani 1 1 d
C2 C 0.39527(9) 0.70931(18) 0.31716(8) 0.0174(2) Uani 1 1 d
C3 C 0.30195(9) 0.66743(19) 0.35928(9) 0.0186(2) Uani 1 1 d
C4 C 0.29598(9) 0.4740(2) 0.41226(8) 0.0200(2) Uani 1 1 d
C5 C 0.38355(10) 0.32521(18) 0.42224(8) 0.0199(2) Uani 1 1 d
C6 C 0.47541(9) 0.37403(18) 0.37872(8) 0.0181(2) Uani 1 1 d
H1A H 0.6656(12) 0.527(2) 0.3041(11) 0.026(4) Uiso 1 1 d
H1B H 0.6087(10) 0.796(2) 0.2682(10) 0.019(3) Uiso 1 1 d
H21A H 0.6953(13) 0.744(3) 0.0913(13) 0.040(4) Uiso 1 1 d
H21B H 0.6769(12) 0.538(2) 0.0219(12) 0.033(4) Uiso 1 1 d
H21C H 0.7459(15) 0.510(3) 0.1324(13) 0.043(5) Uiso 1 1 d
H22A H 0.5021(15) 0.186(3) 0.1673(13) 0.046(5) Uiso 1 1 d
H22B H 0.5499(12) 0.171(2) 0.0676(13) 0.038(4) Uiso 1 1 d
H22C H 0.6248(15) 0.182(3) 0.1723(13) 0.047(5) Uiso 1 1 d

loop_
_atom_site_aniso_label
_atom_site_aniso_U_11
_atom_site_aniso_U_22
_atom_site_aniso_U_33
_atom_site_aniso_U_23
_atom_site_aniso_U_13
_atom_site_aniso_U_12
B1 0.0172(5) 0.0221(6) 0.0190(6) -0.0002(5) 0.0040(5) -0.0023(5)
S2 0.01591(13) 0.02052(14) 0.01770(13) 0.00213(11) 0.00470(9) 0.00088(10)
C21 0.0237(6) 0.0292(7) 0.0256(6) 0.0029(5) 0.0117(5) -0.0039(5)
C22 0.0283(6) 0.0209(6) 0.0311(7) -0.0021(5) 0.0103(5) -0.0038(5)
F2 0.0266(4) 0.0193(3) 0.0288(4) 0.0088(3) 0.0063(3) 0.0023(3)
F3 0.0216(3) 0.0297(4) 0.0329(4) 0.0016(3) 0.0087(3) 0.0083(3)
F4 0.0256(4) 0.0371(4) 0.0306(4) 0.0013(3) 0.0166(3) -0.0047(3)
F5 0.0375(4) 0.0228(4) 0.0310(4) 0.0112(3) 0.0115(3) -0.0027(3)
F6 0.0258(4) 0.0220(3) 0.0341(4) 0.0071(3) 0.0071(3) 0.0082(3)
C1 0.0162(5) 0.0173(5) 0.0145(5) -0.0018(4) 0.0028(4) -0.0018(4)
C2 0.0209(5) 0.0159(5) 0.0153(5) 0.0015(4) 0.0028(4) -0.0013(4)
C3 0.0174(5) 0.0202(5) 0.0186(5) -0.0024(4) 0.0039(4) 0.0025(4)
C4 0.0197(5) 0.0250(6) 0.0172(5) -0.0025(5) 0.0083(4) -0.0050(4)
C5 0.0256(6) 0.0175(5) 0.0171(5) 0.0023(4) 0.0052(4) -0.0035(4)
C6 0.0188(5) 0.0176(5) 0.0178(5) -0.0003(4) 0.0029(4) 0.0013(4)

loop_
_atom_type_symbol
_atom_type_description
_atom_type_scat_dispersion_real
_atom_type_scat_dispersion_imag
_atom_type_scat_source
C C 0.0033 0.0016 'International Tables Vol C Tables 4.2.6.8 and 6.1.1.4'
H H 0.0000 0.0000 'International Tables Vol C Tables 4.2.6.8 and 6.1.1.4'
B B 0.0013 0.0007 'International Tables Vol C Tables 4.2.6.8 and 6.1.1.4'
F F 0.0171 0.0103 'International Tables Vol C Tables 4.2.6.8 and 6.1.1.4'
S S 0.1246 0.1234 'International Tables Vol C Tables 4.2.6.8 and 6.1.1.4'

loop_
_geom_angle_atom_site_label_1
_geom_angle_atom_site_label_2
_geom_angle_atom_site_label_3
_geom_angle
C1 B1 S2 106.66(8)
C1 B1 H1A 114.7(8)
S2 B1 H1A 104.8(8)
C1 B1 H1B 113.4(7)
S2 B1 H1B 101.7(7)
H1A B1 H1B 114.0(10)
C22 S2 C21 100.29(6)
C22 S2 B1 104.53(6)
C21 S2 B1 101.90(6)
S2 C21 H21A 106.6(9)
S2 C21 H21B 108.4(9)
H21A C21 H21B 108.4(13)
S2 C21 H21C 109.8(10)
H21A C21 H21C 110.8(14)
H21B C21 H21C 112.7(13)
S2 C22 H22A 108.9(10)
S2 C22 H22B 111.2(9)
H22A C22 H22B 110.0(14)
S2 C22 H22C 110.9(10)
H22A C22 H22C 108.0(15)
H22B C22 H22C 107.7(13)
C6 C1 C2 114.42(10)
C6 C1 B1 123.07(10)
C2 C1 B1 122.51(10)
F2 C2 C3 116.61(10)
F2 C2 C1 119.58(10)
C3 C2 C1 123.81(10)
F3 C3 C4 119.61(10)
F3 C3 C2 121.04(10)
C4 C3 C2 119.35(10)
F4 C4 C3 120.24(10)
F4 C4 C5 120.32(10)
C3 C4 C5 119.45(10)
F5 C5 C6 121.14(10)
F5 C5 C4 119.64(10)
C6 C5 C4 119.21(10)
F6 C6 C5 116.54(10)
F6 C6 C1 119.69(10)
C5 C6 C1 123.76(10)

loop_
_geom_bond_atom_site_label_1
_geom_bond_atom_site_label_2
_geom_bond_distance
B1 C1 1.6044(17)
B1 S2 1.9577(13)
B1 H1A 1.060(14)
B1 H1B 1.078(13)
S2 C22 1.7874(13)
S2 C21 1.7920(12)
C21 H21A 0.964(16)
C21 H21B 0.937(16)
C21 H21C 0.971(18)
C22 H22A 0.909(17)
C22 H22B 0.989(16)
C22 H22C 0.923(18)
F2 C2 1.3485(12)
F3 C3 1.3448(13)
F4 C4 1.3419(12)
F5 C5 1.3381(13)
F6 C6 1.3474(12)
C1 C6 1.3836(15)
C1 C2 1.3881(15)
C2 C3 1.3763(15)
C3 C4 1.3738(16)
C4 C5 1.3798(16)
C5 C6 1.3793(16)

loop_
_geom_torsion_atom_site_label_1
_geom_torsion_atom_site_label_2
_geom_torsion_atom_site_label_3
_geom_torsion_atom_site_label_4
_geom_torsion
C1 B1 S2 C22 -72.65(9)
C1 B1 S2 C21 -176.72(8)
S2 B1 C1 C6 97.21(11)
S2 B1 C1 C2 -82.66(11)
C6 C1 C2 F2 -179.45(9)
B1 C1 C2 F2 0.42(16)
C6 C1 C2 C3 0.13(16)
B1 C1 C2 C3 180.00(10)
F2 C2 C3 F3 0.34(16)
C1 C2 C3 F3 -179.26(10)
F2 C2 C3 C4 179.55(10)
C1 C2 C3 C4 -0.04(18)
F3 C3 C4 F4 -0.51(17)
C2 C3 C4 F4 -179.74(10)
F3 C3 C4 C5 179.20(10)
C2 C3 C4 C5 -0.03(17)
F4 C4 C5 F5 -0.32(17)
C3 C4 C5 F5 179.97(10)
F4 C4 C5 C6 179.71(10)
C3 C4 C5 C6 0.01(17)
F5 C5 C6 F6 -0.12(16)
C4 C5 C6 F6 179.84(10)
F5 C5 C6 C1 -179.87(10)
C4 C5 C6 C1 0.10(18)
C2 C1 C6 F6 -179.90(10)
B1 C1 C6 F6 0.23(16)
C2 C1 C6 C5 -0.16(16)
B1 C1 C6 C5 179.97(11)
